data_4300039
loop_
_publ_author_name
'Piotr Sobota'
'J\'ozef Utko'
'Katarzyna Sztajnowska'
'Jolanta Ejfler'
'Lucjan B. Jerzykiewicz'

_publ_section_title
;
Polynuclear Magnesium and Magnesium-Titanium Species. Syntheses and
Crystal Structures of
[Mg4(\m3,\h2-ddbfo)2(\m,\h2-ddbfo)2(\m,\h1-ddbfo)2(\h1-ddbfo)2],
[Mg4(\m3-OMe)2(\m,\h2-ddbfo)2(\m,\h1-ddbfo)2(\h1-ddbfo)2(CH3OH)5], and
[Mg4(\m3,\h2-thffo)2(\m,\h2-thffo)2(\m,\h1-thffo)2{\m-OTi(DIPP)3}2]
Aggregates
;
_journal_name_full 'Inorganic Chemistry'
_journal_page_first 235
_journal_page_last 239
_journal_paper_doi 10.1021/ic990542l
_journal_volume 39
_journal_year 2000
_chemical_formula_sum 'C52 H80 Cl2 Mg2 O10 Ti'
_chemical_formula_weight 1032.58
_space_group_IT_number 14
_symmetry_cell_setting monoclinic
_symmetry_space_group_name_Hall '-P 2yn'
_symmetry_space_group_name_H-M 'P 1 21/n 1'
_atom_sites_solution_hydrogens geom
_atom_sites_solution_primary direct
_atom_sites_solution_secondary difmap
_audit_creation_method SHELXL-97
_cell_angle_alpha 90.00
_cell_angle_beta 90.77(3)
_cell_angle_gamma 90.00
_cell_formula_units_Z 4
_cell_length_a 17.069(3)
_cell_length_b 18.421(4)
_cell_length_c 17.815(4)
_cell_measurement_reflns_used 3480
_cell_measurement_temperature 100.0(4)
_cell_measurement_theta_max 25
_cell_measurement_theta_min 2
_cell_volume 5601(2)
_computing_cell_refinement 'Kuma KM4 CCD, 1998'
_computing_data_collection 'Kuma KM4 CCD, 1998'
_computing_data_reduction 'Kuma KM4 CCD, 1998'
_computing_structure_refinement 'SHELXL-97 (Sheldrick, 1997)'
_computing_structure_solution 'SHELXS-97 (Sheldrick, 1990)'
_diffrn_ambient_temperature 100.0(4)
_diffrn_measured_fraction_theta_full 0.829
_diffrn_measured_fraction_theta_max 0.829
_diffrn_measurement_device_type 'Kuma KM4 CDD diffractometer'
_diffrn_measurement_method 'Area-detector \w-scan'
_diffrn_radiation_monochromator graphite
_diffrn_radiation_source 'fine-focus sealed tube'
_diffrn_radiation_type MoK\a
_diffrn_radiation_wavelength 0.71073
_diffrn_reflns_av_R_equivalents 0.0290
_diffrn_reflns_av_sigmaI/netI 0.0247
_diffrn_reflns_limit_h_max 19
_diffrn_reflns_limit_h_min -20
_diffrn_reflns_limit_k_max 21
_diffrn_reflns_limit_k_min -21
_diffrn_reflns_limit_l_max 19
_diffrn_reflns_limit_l_min -21
_diffrn_reflns_number 25023
_diffrn_reflns_theta_full 25.00
_diffrn_reflns_theta_max 25.00
_diffrn_reflns_theta_min 2.63
_exptl_absorpt_coefficient_mu 0.323
_exptl_absorpt_correction_type none
_exptl_crystal_colour yellow
_exptl_crystal_density_diffrn 1.225
_exptl_crystal_density_method 'not measured'
_exptl_crystal_description plate
_exptl_crystal_F_000 2208
_exptl_crystal_size_max 0.7
_exptl_crystal_size_mid 0.4
_exptl_crystal_size_min 0.3
_refine_diff_density_max 0.567
_refine_diff_density_min -0.942
_refine_diff_density_rms 0.064
_refine_ls_extinction_method none
_refine_ls_goodness_of_fit_ref 1.077
_refine_ls_hydrogen_treatment mixed
_refine_ls_matrix_type full
_refine_ls_number_parameters 646
_refine_ls_number_reflns 8457
_refine_ls_number_restraints 0
_refine_ls_restrained_S_all 1.077
_refine_ls_R_factor_all 0.0599
_refine_ls_R_factor_gt 0.0565
_refine_ls_shift/su_max 0.717
_refine_ls_shift/su_mean 0.042
_refine_ls_structure_factor_coef Fsqd
_refine_ls_weighting_details 'w=1/[\s^2^(Fo^2^)+(0.0524P)^2^+10.5565P] where P=(Fo^2^+2Fc^2^)/3'
_refine_ls_weighting_scheme calc
_refine_ls_wR_factor_gt 0.1312
_refine_ls_wR_factor_ref 0.1344
_reflns_number_gt 8022
_reflns_number_total 8457
_reflns_threshold_expression >2sigma(I)
_cod_depositor_comments
;
The following automatic conversions were performed:

'_refine_ls_weighting_scheme' value 'calc
w=1/[\s^2^(Fo^2^)+(0.0524P)^2^+10.5565P] where P=(Fo^2^+2Fc^2^)/3'
was changed to 'calc'. New tag '_refine_ls_weighting_details' was
created. The value of the new tag was set to
'w=1/[\s^2^(Fo^2^)+(0.0524P)^2^+10.5565P] where P=(Fo^2^+2Fc^2^)/3'.

Automatic conversion script
Id: cif_fix_values 3143 2015-03-26 13:38:13Z robertas 
;
_cod_database_code 4300039

loop_
_symmetry_equiv_pos_as_xyz
'x, y, z'
'-x+1/2, y+1/2, -z+1/2'
'-x, -y, -z'
'x-1/2, -y-1/2, z-1/2'

loop_
_atom_site_label
_atom_site_type_symbol
_atom_site_fract_x
_atom_site_fract_y
_atom_site_fract_z
_atom_site_U_iso_or_equiv
_atom_site_adp_type
_atom_site_occupancy
_atom_site_calc_flag
_atom_site_refinement_flags
_atom_site_disorder_assembly
_atom_site_disorder_group
Ti Ti 0.04360(3) 0.73870(3) 0.78493(3) 0.01793(13) Uani 1 d . . .
Mg1 Mg 0.04125(5) 0.87631(5) 0.93094(5) 0.0208(2) Uani 1 d . . .
Mg2 Mg 0.03456(6) 1.04538(5) 0.93328(5) 0.0231(2) Uani 1 d . . .
Cl1 Cl -0.06084(7) 0.34500(6) 0.73026(7) 0.0676(3) Uani 1 d . . .
Cl2 Cl -0.08260(12) 0.35637(9) 0.89057(8) 0.1078(6) Uani 1 d . . .
O1 O 0.03055(12) 0.79107(10) 0.86145(11) 0.0252(4) Uani 1 d . . .
O11 O 0.06945(11) 0.96755(10) 1.01033(10) 0.0226(4) Uani 1 d . . .
O10 O 0.15172(12) 0.85060(12) 0.96573(13) 0.0344(5) Uani 1 d . . .
O21 O 0.03564(12) 1.13880(10) 0.99244(11) 0.0253(4) Uani 1 d . . .
O20 O 0.15071(14) 1.08725(12) 0.91318(13) 0.0415(6) Uani 1 d . . .
O31 O 0.03759(12) 0.95893(10) 0.86387(10) 0.0242(4) Uani 1 d . . .
O30 O -0.01292(17) 1.08863(12) 0.83185(12) 0.0454(7) Uani 1 d . . .
O41 O 0.14898(11) 0.72080(10) 0.77074(11) 0.0243(4) Uani 1 d . . .
O51 O 0.00342(11) 0.78051(11) 0.69967(11) 0.0265(5) Uani 1 d . . .
O61 O -0.00687(11) 0.65008(10) 0.79407(11) 0.0242(4) Uani 1 d . . .
C11 C 0.1951(3) 0.9161(3) 0.9874(3) 0.0325(14) Uani 0.695(9) d P A 1
H11 H 0.2092 0.9461 0.9428 0.039 Uiso 0.695(9) calc PR A 1
C11' C 0.1735(5) 0.8857(5) 1.0447(4) 0.018(3) Uani 0.305(9) d P A 2
H11' H 0.1563 0.8575 1.0896 0.022 Uiso 0.305(9) calc PR A 2
C12 C 0.2700(2) 0.8832(3) 1.0275(3) 0.0754(16) Uani 0.695(9) d P A 1
H12A H 0.3178 0.9097 1.0127 0.090 Uiso 0.695(9) calc PR A 1
H12B H 0.2651 0.8856 1.0828 0.090 Uiso 0.695(9) calc PR A 1
C12' C 0.2700(2) 0.8832(3) 1.0275(3) 0.0754(16) Uani 0.305(9) d P A 2
H12C H 0.2852 0.9178 0.9878 0.090 Uiso 0.305(9) calc PR A 2
H12D H 0.3022 0.8914 1.0734 0.090 Uiso 0.305(9) calc PR A 2
C13 C 0.2729(2) 0.8039(3) 1.0008(3) 0.0642(13) Uani 1 d . . .
H13A H 0.3041 0.7993 0.9546 0.077 Uiso 1 calc R B 1
H13B H 0.2956 0.7720 1.0401 0.077 Uiso 1 calc R B 1
C14 C 0.1915(2) 0.7867(2) 0.9865(3) 0.0539(11) Uani 1 d . . .
H14A H 0.1872 0.7505 0.9456 0.065 Uiso 1 calc R . .
H14B H 0.1679 0.7658 1.0321 0.065 Uiso 1 calc R . .
C15 C 0.14529(19) 0.95693(18) 1.04007(18) 0.0327(7) Uani 0.695(9) d P A 1
H15A H 0.1419 0.9299 1.0880 0.039 Uiso 0.695(9) calc PR A 1
H15B H 0.1696 1.0047 1.0509 0.039 Uiso 0.695(9) calc PR A 1
C15' C 0.14529(19) 0.95693(18) 1.04007(18) 0.0327(7) Uani 0.305(9) d P A 2
H15C H 0.1822 0.9853 1.0092 0.039 Uiso 0.305(9) calc PR A 2
H15D H 0.1469 0.9779 1.0912 0.039 Uiso 0.305(9) calc PR A 2
C21 C 0.1717(2) 1.1431(2) 0.9704(3) 0.0310(13) Uani 0.827(10) d P C 1
H21 H 0.1885 1.1187 1.0181 0.037 Uiso 0.827(10) calc PR C 1
C21' C 0.1484(10) 1.1677(8) 0.9224(10) 0.020(5) Uani 0.173(10) d P C 2
H21 H 0.1295 1.1919 0.8753 0.024 Uiso 0.173(10) calc PR C 2
C22 C 0.2416(2) 1.18232(19) 0.9365(2) 0.0431(9) Uani 0.827(10) d P C 1
H22A H 0.2246 1.2260 0.9083 0.052 Uiso 0.827(10) calc PR C 1
H22B H 0.2799 1.1968 0.9759 0.052 Uiso 0.827(10) calc PR C 1
C22' C 0.2416(2) 1.18232(19) 0.9365(2) 0.0431(9) Uani 0.173(10) d P C 2
H22C H 0.2567 1.2322 0.9220 0.052 Uiso 0.173(10) calc PR C 2
H22D H 0.2572 1.1736 0.9894 0.052 Uiso 0.173(10) calc PR C 2
C23 C 0.2761(2) 1.1263(2) 0.8846(2) 0.0418(9) Uani 1 d . . .
H23A H 0.3094 1.0914 0.9127 0.050 Uiso 1 calc R D 1
H23B H 0.3075 1.1495 0.8449 0.050 Uiso 1 calc R D 1
C24 C 0.2041(2) 1.0896(2) 0.85188(19) 0.0396(8) Uani 1 d . . .
H24A H 0.1820 1.1181 0.8095 0.047 Uiso 1 calc R . .
H24B H 0.2166 1.0401 0.8341 0.047 Uiso 1 calc R . .
C25 C 0.0997(2) 1.18462(18) 0.9832(2) 0.0383(8) Uani 0.827(10) d P C 1
H25A H 0.1065 1.2151 1.0286 0.046 Uiso 0.827(10) calc PR C 1
H25B H 0.0896 1.2172 0.9399 0.046 Uiso 0.827(10) calc PR C 1
C25' C 0.0997(2) 1.18462(18) 0.9832(2) 0.0383(8) Uani 0.173(10) d P C 2
H25C H 0.1317 1.1837 1.0299 0.046 Uiso 0.173(10) calc PR C 2
H25D H 0.0801 1.2348 0.9765 0.046 Uiso 0.173(10) calc PR C 2
C31 C -0.0409(3) 1.0297(2) 0.7795(3) 0.0291(15) Uani 0.672(10) d P E 1
H31 H -0.0939 1.0123 0.7945 0.035 Uiso 0.672(10) calc PR E 1
C31' C 0.0174(7) 1.0434(5) 0.7672(5) 0.026(3) Uani 0.328(10) d P E 2
H31' H 0.0714 1.0591 0.7533 0.031 Uiso 0.328(10) calc PR E 2
C32 C -0.0459(2) 1.06863(18) 0.70424(18) 0.0369(8) Uani 0.672(10) d P E 1
H32A H 0.0062 1.0742 0.6812 0.044 Uiso 0.672(10) calc PR E 1
H32B H -0.0819 1.0437 0.6686 0.044 Uiso 0.672(10) calc PR E 1
C32' C -0.0459(2) 1.06863(18) 0.70424(18) 0.0369(8) Uani 0.328(10) d P E 2
H32C H -0.0205 1.0741 0.6549 0.044 Uiso 0.328(10) calc PR E 2
H32D H -0.0884 1.0322 0.6993 0.044 Uiso 0.328(10) calc PR E 2
C33 C -0.0786(2) 1.1406(2) 0.7300(2) 0.0465(9) Uani 1 d . . .
H33A H -0.1350 1.1364 0.7418 0.056 Uiso 1 calc R F 1
H33B H -0.0719 1.1785 0.6912 0.056 Uiso 1 calc R F 1
C34 C -0.0304(2) 1.15770(17) 0.79981(18) 0.0349(8) Uani 1 d . . .
H34A H 0.0183 1.1837 0.7867 0.042 Uiso 1 calc R . .
H34B H -0.0606 1.1879 0.8351 0.042 Uiso 1 calc R . .
C35 C 0.0170(2) 0.97145(18) 0.78926(18) 0.0397(8) Uani 0.672(10) d P E 1
H35A H -0.0045 0.9261 0.7674 0.048 Uiso 0.672(10) calc PR E 1
H35B H 0.0647 0.9842 0.7611 0.048 Uiso 0.672(10) calc PR E 1
C35' C 0.0170(2) 0.97145(18) 0.78926(18) 0.0397(8) Uani 0.328(10) d P E 2
H35C H 0.0536 0.9442 0.7571 0.048 Uiso 0.328(10) calc PR E 2
H35D H -0.0361 0.9515 0.7801 0.048 Uiso 0.328(10) calc PR E 2
C40 C 0.17353(18) 0.60469(16) 0.87167(17) 0.0292(7) Uani 1 d . . .
H40 H 0.1262 0.6355 0.8800 0.035 Uiso 1 calc R . .
C41 C 0.22279(16) 0.71225(15) 0.79872(16) 0.0230(6) Uani 1 d . . .
C42 C 0.23908(17) 0.65499(16) 0.84828(17) 0.0264(6) Uani 1 d . . .
C43 C 0.31551(18) 0.64718(17) 0.87478(18) 0.0313(7) Uani 1 d . . .
H43 H 0.3279 0.6087 0.9084 0.038 Uiso 1 calc R . .
C44 C 0.37365(18) 0.69432(19) 0.8530(2) 0.0379(8) Uani 1 d . . .
H44 H 0.4256 0.6882 0.8718 0.045 Uiso 1 calc R . .
C45 C 0.35685(18) 0.75062(18) 0.80379(19) 0.0338(7) Uani 1 d . . .
H45 H 0.3975 0.7825 0.7889 0.041 Uiso 1 calc R . .
C46 C 0.28102(17) 0.76110(16) 0.77590(17) 0.0251(6) Uani 1 d . . .
C47 C 0.25942(18) 0.82471(16) 0.72577(18) 0.0286(7) Uani 1 d . . .
H47 H 0.2183 0.8077 0.6893 0.034 Uiso 1 calc R . .
C48 C 0.2238(2) 0.88558(17) 0.7727(2) 0.0362(8) Uani 1 d . . .
H48A H 0.1795 0.8664 0.8011 0.054 Uiso 1 calc R . .
H48B H 0.2054 0.9246 0.7395 0.054 Uiso 1 calc R . .
H48C H 0.2635 0.9047 0.8077 0.054 Uiso 1 calc R . .
C49 C 0.3283(2) 0.85377(18) 0.6805(2) 0.0373(8) Uani 1 d . . .
H49A H 0.3661 0.8774 0.7144 0.056 Uiso 1 calc R . .
H49B H 0.3091 0.8890 0.6434 0.056 Uiso 1 calc R . .
H49C H 0.3539 0.8134 0.6546 0.056 Uiso 1 calc R . .
C411 C 0.15299(19) 0.55148(17) 0.8085(2) 0.0355(8) Uani 1 d . . .
H41A H 0.1419 0.5785 0.7622 0.053 Uiso 1 calc R . .
H41B H 0.1067 0.5233 0.8222 0.053 Uiso 1 calc R . .
H41C H 0.1972 0.5186 0.8005 0.053 Uiso 1 calc R . .
C412 C 0.1901(2) 0.5638(2) 0.9445(2) 0.0474(9) Uani 1 d . . .
H41D H 0.2331 0.5294 0.9369 0.071 Uiso 1 calc R . .
H41E H 0.1430 0.5372 0.9593 0.071 Uiso 1 calc R . .
H41F H 0.2047 0.5984 0.9840 0.071 Uiso 1 calc R . .
C50 C 0.0700(2) 0.8507(2) 0.5748(2) 0.0442(9) Uani 1 d . . .
H50 H 0.0942 0.8143 0.6098 0.053 Uiso 1 calc R . .
C51 C -0.04499(17) 0.82602(16) 0.66060(16) 0.0248(6) Uani 1 d . . .
C52 C -0.01438(18) 0.86295(18) 0.59894(17) 0.0316(7) Uani 1 d . . .
C53 C -0.0633(2) 0.9109(2) 0.56062(18) 0.0392(8) Uani 1 d . . .
H53 H -0.0434 0.9372 0.5192 0.047 Uiso 1 calc R . .
C54 C -0.1401(2) 0.92129(19) 0.58133(19) 0.0372(8) Uani 1 d . . .
H54 H -0.1724 0.9548 0.5547 0.045 Uiso 1 calc R . .
C55 C -0.16961(19) 0.88254(18) 0.64108(19) 0.0337(7) Uani 1 d . . .
H55 H -0.2227 0.8894 0.6548 0.040 Uiso 1 calc R . .
C56 C -0.12345(18) 0.83391(17) 0.68147(17) 0.0287(7) Uani 1 d . . .
C57 C -0.15781(18) 0.79066(18) 0.74549(19) 0.0348(7) Uani 1 d . . .
H57 H -0.1159 0.7566 0.7633 0.042 Uiso 1 calc R . .
C58 C -0.2266(3) 0.7439(2) 0.7198(3) 0.0633(12) Uani 1 d . . .
H58A H -0.2687 0.7751 0.7003 0.095 Uiso 1 calc R . .
H58B H -0.2459 0.7156 0.7624 0.095 Uiso 1 calc R . .
H58C H -0.2095 0.7108 0.6802 0.095 Uiso 1 calc R . .
C59 C -0.1785(3) 0.8375(2) 0.8117(2) 0.0602(12) Uani 1 d . . .
H59A H -0.1316 0.8634 0.8294 0.090 Uiso 1 calc R . .
H59B H -0.1985 0.8069 0.8521 0.090 Uiso 1 calc R . .
H59C H -0.2187 0.8727 0.7965 0.090 Uiso 1 calc R . .
C511 C 0.0736(3) 0.8194(3) 0.4943(3) 0.0673(13) Uani 1 d . . .
H51D H 0.0415 0.7753 0.4911 0.101 Uiso 1 calc R . .
H51E H 0.1280 0.8077 0.4823 0.101 Uiso 1 calc R . .
H51F H 0.0534 0.8555 0.4585 0.101 Uiso 1 calc R . .
C512 C 0.1180(2) 0.9198(3) 0.5799(3) 0.0645(12) Uani 1 d . . .
H51A H 0.0977 0.9552 0.5435 0.097 Uiso 1 calc R . .
H51B H 0.1729 0.9090 0.5690 0.097 Uiso 1 calc R . .
H51C H 0.1144 0.9400 0.6307 0.097 Uiso 1 calc R . .
C60 C -0.1243(2) 0.63196(18) 0.89872(18) 0.0350(8) Uani 1 d . . .
H60 H -0.1053 0.6828 0.8914 0.042 Uiso 1 calc R . .
C61 C -0.06681(16) 0.60654(15) 0.77217(16) 0.0229(6) Uani 1 d . . .
C62 C -0.12921(17) 0.59664(16) 0.82209(18) 0.0276(7) Uani 1 d . . .
C63 C -0.19230(18) 0.55426(17) 0.7984(2) 0.0337(7) Uani 1 d . . .
H63 H -0.2352 0.5472 0.8310 0.040 Uiso 1 calc R . .
C64 C -0.19368(19) 0.52214(18) 0.7282(2) 0.0367(8) Uani 1 d . . .
H64 H -0.2380 0.4945 0.7125 0.044 Uiso 1 calc R . .
C65 C -0.13087(19) 0.53012(17) 0.68106(19) 0.0326(7) Uani 1 d . . .
H65 H -0.1317 0.5065 0.6336 0.039 Uiso 1 calc R . .
C66 C -0.06596(17) 0.57230(16) 0.70168(17) 0.0272(6) Uani 1 d . . .
C67 C 0.00226(18) 0.58094(18) 0.64866(17) 0.0306(7) Uani 1 d . . .
H67 H 0.0445 0.6077 0.6766 0.037 Uiso 1 calc R . .
C68 C -0.0195(2) 0.6263(2) 0.5800(2) 0.0493(10) Uani 1 d . . .
H68A H -0.0591 0.6006 0.5499 0.074 Uiso 1 calc R . .
H68B H 0.0273 0.6344 0.5498 0.074 Uiso 1 calc R . .
H68C H -0.0406 0.6732 0.5962 0.074 Uiso 1 calc R . .
C69 C 0.0362(2) 0.5070(2) 0.6261(2) 0.0493(10) Uani 1 d . . .
H69A H 0.0537 0.4809 0.6712 0.074 Uiso 1 calc R . .
H69B H 0.0807 0.5144 0.5928 0.074 Uiso 1 calc R . .
H69C H -0.0043 0.4786 0.5999 0.074 Uiso 1 calc R . .
C611 C -0.2025(2) 0.6363(2) 0.9386(2) 0.0458(9) Uani 1 d . . .
H61A H -0.2213 0.5872 0.9494 0.069 Uiso 1 calc R . .
H61B H -0.2408 0.6614 0.9063 0.069 Uiso 1 calc R . .
H61C H -0.1959 0.6633 0.9856 0.069 Uiso 1 calc R . .
C612 C -0.0643(2) 0.5931(2) 0.9487(2) 0.0471(9) Uani 1 d . . .
H61D H -0.0609 0.6175 0.9975 0.071 Uiso 1 calc R . .
H61E H -0.0130 0.5941 0.9248 0.071 Uiso 1 calc R . .
H61F H -0.0806 0.5426 0.9560 0.071 Uiso 1 calc R . .
C1 C -0.0531(3) 0.4007(2) 0.8106(3) 0.0608(12) Uani 1 d . . .
H1A H 0.0020 0.4166 0.8172 0.091 Uiso 1 calc R . .
H1B H -0.0858 0.4446 0.8030 0.091 Uiso 1 calc R . .

loop_
_atom_site_aniso_label
_atom_site_aniso_U_11
_atom_site_aniso_U_22
_atom_site_aniso_U_33
_atom_site_aniso_U_23
_atom_site_aniso_U_13
_atom_site_aniso_U_12
Ti 0.0186(3) 0.0163(2) 0.0190(3) -0.00026(19) 0.00242(18) -0.00048(19)
Mg1 0.0249(5) 0.0177(5) 0.0200(5) -0.0024(4) 0.0054(4) 0.0002(4)
Mg2 0.0325(5) 0.0169(5) 0.0203(5) -0.0025(4) 0.0093(4) -0.0023(4)
Cl1 0.0727(8) 0.0426(6) 0.0881(9) 0.0049(5) 0.0211(6) 0.0107(5)
Cl2 0.1601(16) 0.0950(11) 0.0678(9) 0.0065(8) -0.0155(9) -0.0422(11)
O1 0.0310(11) 0.0197(10) 0.0248(10) -0.0030(8) 0.0017(8) 0.0011(8)
O11 0.0261(10) 0.0208(10) 0.0210(10) -0.0021(8) 0.0054(8) -0.0018(8)
O10 0.0281(12) 0.0262(11) 0.0487(14) -0.0103(10) -0.0033(10) 0.0046(9)
O21 0.0301(11) 0.0193(10) 0.0267(11) -0.0054(8) 0.0106(9) -0.0070(8)
O20 0.0475(14) 0.0293(12) 0.0488(14) -0.0165(11) 0.0337(11) -0.0145(11)
O31 0.0360(12) 0.0206(10) 0.0160(9) -0.0019(8) 0.0050(8) -0.0004(9)
O30 0.094(2) 0.0189(11) 0.0227(11) -0.0012(9) 0.0005(12) 0.0108(12)
O41 0.0186(10) 0.0231(10) 0.0314(11) 0.0043(9) 0.0037(8) 0.0016(8)
O51 0.0274(11) 0.0286(11) 0.0234(10) 0.0052(9) -0.0007(8) 0.0014(9)
O61 0.0237(10) 0.0210(10) 0.0280(11) -0.0016(8) 0.0024(8) -0.0054(8)
C11 0.024(2) 0.040(3) 0.033(3) 0.000(2) 0.0015(19) -0.001(2)
C11' 0.024(5) 0.024(5) 0.006(4) -0.005(3) 0.008(3) 0.003(4)
C12 0.036(2) 0.075(3) 0.114(4) -0.040(3) -0.031(2) 0.018(2)
C12' 0.036(2) 0.075(3) 0.114(4) -0.040(3) -0.031(2) 0.018(2)
C13 0.047(2) 0.074(3) 0.071(3) -0.030(2) -0.015(2) 0.023(2)
C14 0.055(2) 0.032(2) 0.073(3) 0.0061(19) -0.021(2) 0.0116(18)
C15 0.0321(17) 0.0353(18) 0.0306(17) -0.0042(14) -0.0031(13) -0.0013(14)
C15' 0.0321(17) 0.0353(18) 0.0306(17) -0.0042(14) -0.0031(13) -0.0013(14)
C21 0.034(2) 0.026(2) 0.033(3) -0.0088(19) 0.0089(18) -0.0086(17)
C21' 0.026(9) 0.010(8) 0.023(11) 0.004(7) -0.002(7) -0.004(6)
C22 0.0355(19) 0.0316(18) 0.063(2) -0.0032(17) 0.0220(17) -0.0063(15)
C22' 0.0355(19) 0.0316(18) 0.063(2) -0.0032(17) 0.0220(17) -0.0063(15)
C23 0.0301(18) 0.052(2) 0.043(2) -0.0014(17) 0.0134(15) 0.0036(16)
C24 0.0406(19) 0.046(2) 0.0329(18) -0.0002(16) 0.0177(15) -0.0005(16)
C25 0.0410(19) 0.0322(18) 0.0422(19) -0.0133(15) 0.0170(15) -0.0133(15)
C25' 0.0410(19) 0.0322(18) 0.0422(19) -0.0133(15) 0.0170(15) -0.0133(15)
C31 0.039(4) 0.025(3) 0.024(2) -0.0037(19) 0.002(2) -0.002(2)
C31' 0.042(8) 0.016(4) 0.021(5) -0.002(4) 0.006(4) -0.005(4)
C32 0.051(2) 0.0313(18) 0.0284(17) 0.0002(14) -0.0026(15) 0.0019(15)
C32' 0.051(2) 0.0313(18) 0.0284(17) 0.0002(14) -0.0026(15) 0.0019(15)
C33 0.051(2) 0.042(2) 0.046(2) -0.0038(17) -0.0024(17) 0.0117(18)
C34 0.048(2) 0.0254(16) 0.0320(18) 0.0032(14) 0.0081(15) 0.0102(14)
C35 0.067(2) 0.0268(17) 0.0248(16) -0.0041(13) -0.0083(16) 0.0053(16)
C35' 0.067(2) 0.0268(17) 0.0248(16) -0.0041(13) -0.0083(16) 0.0053(16)
C40 0.0284(16) 0.0241(15) 0.0352(17) 0.0085(13) 0.0036(13) 0.0043(13)
C41 0.0183(14) 0.0237(15) 0.0272(15) -0.0034(12) 0.0038(11) 0.0021(11)
C42 0.0262(16) 0.0223(15) 0.0308(16) -0.0008(12) 0.0035(12) 0.0052(12)
C43 0.0290(17) 0.0306(17) 0.0344(17) -0.0003(14) -0.0002(13) 0.0087(13)
C44 0.0198(16) 0.045(2) 0.049(2) -0.0095(17) -0.0019(14) 0.0054(14)
C45 0.0219(15) 0.0346(18) 0.0451(19) -0.0094(15) 0.0072(14) -0.0025(13)
C46 0.0231(15) 0.0218(15) 0.0305(16) -0.0062(12) 0.0088(12) -0.0011(12)
C47 0.0265(16) 0.0223(15) 0.0372(17) 0.0003(13) 0.0096(13) -0.0016(12)
C48 0.0374(18) 0.0231(16) 0.048(2) 0.0000(15) 0.0155(15) 0.0025(14)
C49 0.0354(18) 0.0255(16) 0.051(2) 0.0002(15) 0.0171(16) -0.0026(14)
C411 0.0338(18) 0.0215(16) 0.051(2) 0.0024(15) 0.0056(15) 0.0018(13)
C412 0.047(2) 0.045(2) 0.050(2) 0.0214(18) 0.0004(17) 0.0040(17)
C50 0.0285(18) 0.065(2) 0.0386(19) 0.0279(18) -0.0003(15) 0.0009(17)
C51 0.0269(15) 0.0249(15) 0.0224(15) -0.0008(12) -0.0058(12) 0.0000(12)
C52 0.0279(16) 0.0418(19) 0.0251(16) 0.0090(14) -0.0040(13) -0.0007(14)
C53 0.042(2) 0.048(2) 0.0277(17) 0.0161(15) -0.0042(14) 0.0026(16)
C54 0.0361(18) 0.0381(19) 0.0372(18) 0.0075(15) -0.0127(15) 0.0038(15)
C55 0.0275(16) 0.0319(17) 0.0416(19) -0.0015(15) -0.0062(14) 0.0011(13)
C56 0.0296(16) 0.0272(16) 0.0292(16) -0.0030(13) -0.0054(13) -0.0018(13)
C57 0.0249(16) 0.0356(18) 0.0439(19) 0.0081(15) 0.0055(14) 0.0034(14)
C58 0.053(3) 0.060(3) 0.078(3) 0.017(2) -0.001(2) -0.025(2)
C59 0.087(3) 0.047(2) 0.047(2) 0.0060(19) 0.024(2) 0.005(2)
C511 0.057(3) 0.074(3) 0.071(3) -0.011(3) 0.017(2) 0.005(2)
C512 0.039(2) 0.087(3) 0.068(3) -0.011(3) 0.012(2) -0.020(2)
C60 0.0417(19) 0.0286(17) 0.0351(18) -0.0028(14) 0.0159(15) -0.0102(14)
C61 0.0215(14) 0.0168(14) 0.0304(16) 0.0004(12) 0.0006(12) -0.0019(11)
C62 0.0274(16) 0.0185(15) 0.0370(17) 0.0019(13) 0.0066(13) 0.0004(12)
C63 0.0264(16) 0.0256(16) 0.049(2) 0.0020(15) 0.0096(14) -0.0031(13)
C64 0.0255(16) 0.0299(17) 0.055(2) -0.0034(16) -0.0015(15) -0.0067(13)
C65 0.0324(17) 0.0304(17) 0.0350(17) -0.0059(14) -0.0019(14) -0.0030(13)
C66 0.0260(16) 0.0235(15) 0.0321(16) -0.0013(13) -0.0007(12) -0.0018(12)
C67 0.0296(16) 0.0351(18) 0.0273(16) -0.0056(14) 0.0042(13) -0.0069(14)
C68 0.048(2) 0.064(3) 0.036(2) 0.0063(18) -0.0007(16) -0.0115(19)
C69 0.043(2) 0.046(2) 0.059(2) -0.0196(19) 0.0180(18) -0.0058(17)
C611 0.050(2) 0.040(2) 0.048(2) -0.0062(17) 0.0257(18) -0.0107(17)
C612 0.050(2) 0.059(2) 0.0328(19) 0.0064(17) 0.0051(16) -0.0101(19)
C1 0.053(2) 0.042(2) 0.087(3) 0.005(2) 0.011(2) -0.0005(19)

loop_
_atom_type_symbol
_atom_type_description
_atom_type_scat_dispersion_real
_atom_type_scat_dispersion_imag
_atom_type_scat_source
C C 0.0033 0.0016 'International Tables Vol C Tables 4.2.6.8 and 6.1.1.4'
H H 0.0000 0.0000 'International Tables Vol C Tables 4.2.6.8 and 6.1.1.4'
O O 0.0106 0.0060 'International Tables Vol C Tables 4.2.6.8 and 6.1.1.4'
Cl Cl 0.1484 0.1585 'International Tables Vol C Tables 4.2.6.8 and 6.1.1.4'
Ti Ti 0.2776 0.4457 'International Tables Vol C Tables 4.2.6.8 and 6.1.1.4'
Mg Mg 0.0486 0.0363 'International Tables Vol C Tables 4.2.6.8 and 6.1.1.4'

loop_
_geom_angle_atom_site_label_1
_geom_angle_atom_site_label_2
_geom_angle_atom_site_label_3
_geom_angle
_geom_angle_site_symmetry_1
_geom_angle_site_symmetry_3
_geom_angle_publ_flag
O1 Ti O51 112.23(10) . . ?
O1 Ti O41 110.59(10) . . ?
O51 Ti O41 108.43(9) . . ?
O1 Ti O61 111.47(9) . . ?
O51 Ti O61 105.92(9) . . ?
O41 Ti O61 107.99(9) . . ?
O21 Mg1 O31 122.30(10) 3_577 . ?
O21 Mg1 O1 105.48(9) 3_577 . ?
O31 Mg1 O1 103.45(9) . . ?
O21 Mg1 O10 112.84(10) 3_577 . ?
O31 Mg1 O10 113.18(10) . . ?
O1 Mg1 O10 94.71(9) . . ?
O21 Mg1 O11 78.70(8) 3_577 . ?
O31 Mg1 O11 78.76(8) . . ?
O1 Mg1 O11 172.63(9) . . ?
O10 Mg1 O11 78.00(9) . . ?
O21 Mg1 Mg2 38.93(6) 3_577 3_577 ?
O31 Mg1 Mg2 96.03(7) . 3_577 ?
O1 Mg1 Mg2 143.78(7) . 3_577 ?
O10 Mg1 Mg2 105.34(8) . 3_577 ?
O11 Mg1 Mg2 41.52(5) . 3_577 ?
O21 Mg1 Mg2 96.29(7) 3_577 . ?
O31 Mg1 Mg2 38.89(6) . . ?
O1 Mg1 Mg2 141.93(7) . . ?
O10 Mg1 Mg2 105.23(7) . . ?
O11 Mg1 Mg2 41.50(5) . . ?
Mg2 Mg1 Mg2 60.72(3) 3_577 . ?
O31 Mg2 O21 173.33(9) . . ?
O31 Mg2 O11 103.67(9) . 3_577 ?
O21 Mg2 O11 81.15(8) . 3_577 ?
O31 Mg2 O11 81.38(8) . . ?
O21 Mg2 O11 104.13(9) . . ?
O11 Mg2 O11 80.73(9) 3_577 . ?
O31 Mg2 O30 77.72(9) . . ?
O21 Mg2 O30 97.18(9) . . ?
O11 Mg2 O30 97.83(10) 3_577 . ?
O11 Mg2 O30 158.09(9) . . ?
O31 Mg2 O20 98.57(9) . . ?
O21 Mg2 O20 77.31(9) . . ?
O11 Mg2 O20 156.63(9) 3_577 . ?
O11 Mg2 O20 95.79(10) . . ?
O30 Mg2 O20 93.76(11) . . ?
O31 Mg2 Mg1 148.92(7) . 3_577 ?
O21 Mg2 Mg1 36.86(6) . 3_577 ?
O11 Mg2 Mg1 46.09(6) 3_577 3_577 ?
O11 Mg2 Mg1 85.67(6) . 3_577 ?
O30 Mg2 Mg1 109.22(8) . 3_577 ?
O20 Mg2 Mg1 110.80(7) . 3_577 ?
O31 Mg2 Mg1 37.04(6) . . ?
O21 Mg2 Mg1 149.21(7) . . ?
O11 Mg2 Mg1 85.59(6) 3_577 . ?
O11 Mg2 Mg1 46.02(6) . . ?
O30 Mg2 Mg1 112.14(7) . . ?
O20 Mg2 Mg1 108.69(7) . . ?
Mg1 Mg2 Mg1 119.28(3) 3_577 . ?
O31 Mg2 Mg2 93.25(7) . 3_577 ?
O21 Mg2 Mg2 93.40(7) . 3_577 ?
O11 Mg2 Mg2 40.38(6) 3_577 3_577 ?
O11 Mg2 Mg2 40.35(6) . 3_577 ?
O30 Mg2 Mg2 134.30(10) . 3_577 ?
O20 Mg2 Mg2 131.94(9) . 3_577 ?
Mg1 Mg2 Mg2 59.70(4) 3_577 3_577 ?
Mg1 Mg2 Mg2 59.58(3) . 3_577 ?
Ti O1 Mg1 159.08(12) . . ?
C15 O11 Mg2 126.43(18) . 3_577 ?
C15 O11 Mg2 127.04(18) . . ?
Mg2 O11 Mg2 99.27(9) 3_577 . ?
C15 O11 Mg1 108.78(17) . . ?
Mg2 O11 Mg1 92.39(8) 3_577 . ?
Mg2 O11 Mg1 92.49(8) . . ?
C14 O10 C11 112.3(3) . . ?
C14 O10 C11' 90.1(4) . . ?
C11 O10 C11' 47.1(4) . . ?
C14 O10 Mg1 135.9(2) . . ?
C11 O10 Mg1 110.6(2) . . ?
C11' O10 Mg1 112.4(3) . . ?
C25 O21 Mg1 135.63(19) . 3_577 ?
C25 O21 Mg2 117.17(18) . . ?
Mg1 O21 Mg2 104.20(9) 3_577 . ?
C24 O20 C21 110.5(2) . . ?
C24 O20 C21' 94.1(7) . . ?
C21 O20 C21' 40.9(7) . . ?
C24 O20 Mg2 137.0(2) . . ?
C21 O20 Mg2 110.26(18) . . ?
C21' O20 Mg2 108.1(6) . . ?
C35 O31 Mg1 136.61(19) . . ?
C35 O31 Mg2 116.56(18) . . ?
Mg1 O31 Mg2 104.08(9) . . ?
C34 O30 C31 109.5(3) . . ?
C34 O30 C31' 104.9(4) . . ?
C31 O30 C31' 40.7(4) . . ?
C34 O30 Mg2 138.7(2) . . ?
C31 O30 Mg2 111.7(2) . . ?
C31' O30 Mg2 108.0(4) . . ?
C41 O41 Ti 150.44(19) . . ?
C51 O51 Ti 154.44(19) . . ?
C61 O61 Ti 147.87(18) . . ?
O10 C11 C15 107.0(3) . . ?
O10 C11 C12 101.9(3) . . ?
C15 C11 C12 112.2(4) . . ?
C13 C12 C11 104.8(3) . . ?
C14 C13 C12 103.2(3) . . ?
O10 C14 C13 108.8(3) . . ?
O11 C15 C11 111.5(3) . . ?
C25 C21 O20 105.8(3) . . ?
C25 C21 C22 118.4(3) . . ?
O20 C21 C22 103.8(3) . . ?
C23 C22 C21 103.4(3) . . ?
C22 C23 C24 102.7(3) . . ?
O20 C24 C23 104.0(3) . . ?
O21 C25 C21 111.3(3) . . ?
C35 C31 O30 104.3(3) . . ?
C35 C31 C32 118.7(4) . . ?
O30 C31 C32 102.7(3) . . ?
C33 C32 C31 99.4(3) . . ?
C32 C33 C34 103.4(3) . . ?
O30 C34 C33 104.6(3) . . ?
O31 C35 C31 113.3(3) . . ?
C42 C40 C412 114.1(3) . . ?
C42 C40 C411 110.6(3) . . ?
C412 C40 C411 110.4(3) . . ?
O41 C41 C42 119.6(3) . . ?
O41 C41 C46 118.4(3) . . ?
C42 C41 C46 122.0(3) . . ?
C43 C42 C41 118.0(3) . . ?
C43 C42 C40 122.5(3) . . ?
C41 C42 C40 119.5(3) . . ?
C44 C43 C42 121.0(3) . . ?
C43 C44 C45 120.4(3) . . ?
C44 C45 C46 120.8(3) . . ?
C45 C46 C41 117.7(3) . . ?
C45 C46 C47 122.3(3) . . ?
C41 C46 C47 119.9(3) . . ?
C46 C47 C48 109.9(3) . . ?
C46 C47 C49 113.5(3) . . ?
C48 C47 C49 110.2(3) . . ?
C512 C50 C52 111.7(3) . . ?
C512 C50 C511 109.9(3) . . ?
C52 C50 C511 111.4(3) . . ?
O51 C51 C52 118.0(3) . . ?
O51 C51 C56 120.2(3) . . ?
C52 C51 C56 121.7(3) . . ?
C53 C52 C51 117.8(3) . . ?
C53 C52 C50 121.3(3) . . ?
C51 C52 C50 120.9(3) . . ?
C54 C53 C52 121.6(3) . . ?
C53 C54 C55 119.4(3) . . ?
C54 C55 C56 121.5(3) . . ?
C55 C56 C51 117.8(3) . . ?
C55 C56 C57 120.4(3) . . ?
C51 C56 C57 121.7(3) . . ?
C59 C57 C56 112.6(3) . . ?
C59 C57 C58 111.8(3) . . ?
C56 C57 C58 112.1(3) . . ?
C62 C60 C611 113.9(3) . . ?
C62 C60 C612 110.7(3) . . ?
C611 C60 C612 109.8(3) . . ?
O61 C61 C66 120.4(3) . . ?
O61 C61 C62 118.0(3) . . ?
C66 C61 C62 121.5(3) . . ?
C63 C62 C61 118.0(3) . . ?
C63 C62 C60 123.2(3) . . ?
C61 C62 C60 118.7(3) . . ?
C64 C63 C62 121.2(3) . . ?
C65 C64 C63 120.1(3) . . ?
C64 C65 C66 121.3(3) . . ?
C65 C66 C61 117.8(3) . . ?
C65 C66 C67 120.4(3) . . ?
C61 C66 C67 121.8(3) . . ?
C66 C67 C68 112.1(3) . . ?
C66 C67 C69 111.4(3) . . ?
C68 C67 C69 111.4(3) . . ?
Cl2 C1 Cl1 112.0(2) . . ?

loop_
_geom_bond_atom_site_label_1
_geom_bond_atom_site_label_2
_geom_bond_distance
_geom_bond_site_symmetry_2
_geom_bond_publ_flag
Ti O1 1.687(2) . ?
Ti O51 1.828(2) . ?
Ti O41 1.8494(19) . ?
Ti O61 1.854(2) . ?
Mg1 O21 1.926(2) 3_577 ?
Mg1 O31 1.935(2) . ?
Mg1 O1 2.006(2) . ?
Mg1 O10 2.033(2) . ?
Mg1 O11 2.245(2) . ?
Mg1 Mg2 3.1130(14) 3_577 ?
Mg1 Mg2 3.1167(15) . ?
Mg2 O31 2.017(2) . ?
Mg2 O21 2.018(2) . ?
Mg2 O11 2.065(2) 3_577 ?
Mg2 O11 2.067(2) . ?
Mg2 O30 2.126(2) . ?
Mg2 O20 2.162(2) . ?
Mg2 Mg1 3.1130(14) 3_577 ?
Mg2 Mg2 3.1486(19) 3_577 ?
Cl1 C1 1.764(5) . ?
Cl2 C1 1.724(5) . ?
O11 C15 1.406(4) . ?
O11 Mg2 2.065(2) 3_577 ?
O10 C14 1.405(4) . ?
O10 C11 1.466(5) . ?
O10 C11' 1.587(8) . ?
O21 C25 1.393(4) . ?
O21 Mg1 1.926(2) 3_577 ?
O20 C24 1.432(4) . ?
O20 C21 1.489(4) . ?
O20 C21' 1.492(15) . ?
O31 C35 1.390(4) . ?
O30 C34 1.424(4) . ?
O30 C31 1.505(5) . ?
O30 C31' 1.518(9) . ?
O41 C41 1.358(3) . ?
O51 C51 1.362(3) . ?
O61 C61 1.353(3) . ?
C11 C15 1.479(6) . ?
C11 C12 1.577(6) . ?
C12 C13 1.536(6) . ?
C13 C14 1.446(6) . ?
C21 C25 1.468(5) . ?
C21 C22 1.526(5) . ?
C22 C23 1.510(5) . ?
C23 C24 1.513(5) . ?
C31 C35 1.467(6) . ?
C31 C32 1.522(5) . ?
C32 C33 1.512(5) . ?
C33 C34 1.516(5) . ?
C40 C42 1.515(4) . ?
C40 C412 1.523(4) . ?
C40 C411 1.530(5) . ?
C41 C42 1.401(4) . ?
C41 C46 1.405(4) . ?
C42 C43 1.389(4) . ?
C43 C44 1.378(5) . ?
C44 C45 1.385(5) . ?
C45 C46 1.394(4) . ?
C46 C47 1.516(4) . ?
C47 C48 1.530(4) . ?
C47 C49 1.532(4) . ?
C50 C512 1.517(6) . ?
C50 C52 1.525(5) . ?
C50 C511 1.547(6) . ?
C51 C52 1.399(4) . ?
C51 C56 1.402(4) . ?
C52 C53 1.388(4) . ?
C53 C54 1.380(5) . ?
C54 C55 1.382(5) . ?
C55 C56 1.388(4) . ?
C56 C57 1.516(4) . ?
C57 C59 1.507(5) . ?
C57 C58 1.522(5) . ?
C60 C62 1.514(4) . ?
C60 C611 1.523(4) . ?
C60 C612 1.527(5) . ?
C61 C66 1.406(4) . ?
C61 C62 1.409(4) . ?
C62 C63 1.391(4) . ?
C63 C64 1.383(5) . ?
C64 C65 1.379(5) . ?
C65 C66 1.398(4) . ?
C66 C67 1.517(4) . ?
C67 C68 1.523(5) . ?
C67 C69 1.536(5) . ?
